data_7711327
loop_
_publ_author_name
'Xiao, Yuyuan'
'Liu, Ziyu'
'Liang, Jiefeng'
'Yang, Kexin'
'Huang, Wenliang'

_publ_section_title
;
 Trivalent Rare-Earth Metal Cyclic (Alkyl)(Amino)Carbene Complexes
;
_journal_name_full 'Dalton Transactions'
_journal_paper_doi 10.1039/D2DT02759C
_journal_year 2022
_chemical_formula_moiety 'C40 H62 I3 N2 Yb, C7 H8'
_chemical_formula_sum 'C47 H70 I3 N2 Yb'
_chemical_formula_weight 1216.79
_chemical_name_systematic MeCAACYbI3
_space_group_crystal_system orthorhombic
_space_group_IT_number 29
_space_group_name_Hall 'P 2c -2ac'
_space_group_name_H-M_alt 'P c a 21'
_atom_sites_solution_hydrogens geom
_atom_sites_solution_primary dual
_audit_creation_date 2022-03-20
_audit_creation_method
;
Olex2 1.5
(compiled 2021.08.20 svn.r13c46975 for OlexSys, GUI svn.r6396)
;
_audit_update_record
;
2022-07-01 deposited with the CCDC.	2022-09-23 downloaded from the CCDC.
;
_cell_angle_alpha 90
_cell_angle_beta 90
_cell_angle_gamma 90
_cell_formula_units_Z 4
_cell_length_a 18.3367(5)
_cell_length_b 13.3310(6)
_cell_length_c 19.8826(8)
_cell_measurement_reflns_used 11858
_cell_measurement_temperature 180.00(10)
_cell_measurement_theta_max 29.4770
_cell_measurement_theta_min 2.8540
_cell_volume 4860.2(3)
_computing_cell_refinement 'CrysAlisPro 1.171.41.22a (Rigaku OD, 2019)'
_computing_data_collection 'CrysAlisPro 1.171.41.22a (Rigaku OD, 2019)'
_computing_data_reduction 'CrysAlisPro 1.171.41.22a (Rigaku OD, 2019)'
_computing_molecular_graphics 'Olex2 1.5 (Dolomanov et al., 2009)'
_computing_publication_material 'Olex2 1.5 (Dolomanov et al., 2009)'
_computing_structure_refinement 'SHELXL 2018/3 (Sheldrick, 2015)'
_computing_structure_solution 'SHELXT 2018/2 (Sheldrick, 2018)'
_diffrn_ambient_environment N~2~
_diffrn_ambient_temperature 180.00(10)
_diffrn_detector 'CCD plate'
_diffrn_detector_area_resol_mean 5.8140
_diffrn_measured_fraction_theta_full 0.998
_diffrn_measured_fraction_theta_max 0.996
_diffrn_measurement_details
;
List of Runs (angles in degrees, time in seconds):

  # Type    Start    End  Width  t~exp~   \w     \q     \k     \f   Frames
#--------------------------------------------------------------------------
  1  \w     54.00  81.00   0.50   17.00    --    1.90  57.00  60.00   54
  2  \w    -20.00  26.00   0.50   17.00    --    1.90  57.00   0.00   92
  3  \w     40.00  84.00   0.50   17.00    --    1.90  57.00   0.00   88
  4  \w    -87.00 -42.00   0.50   17.00    --    1.90 -37.00-120.00   90
  5  \w     -4.00  21.00   0.50   17.00    --    1.90 -37.00-120.00   50
  6  \w    -16.00  10.00   0.50   17.00    --    1.90 -37.00   0.00   52
  7  \w     10.00  35.00   0.50   17.00    --    1.90  57.00  60.00   50
;
_diffrn_measurement_device 'four-circle diffractometer'
_diffrn_measurement_device_type 'XtaLAB AFC12 (RINC): Kappa single'
_diffrn_measurement_method '\w scans'
_diffrn_orient_matrix_type 'CrysAlisPro convention (1999,Acta A55,543-557)'
_diffrn_orient_matrix_UB_11 -0.0251309000
_diffrn_orient_matrix_UB_12 0.0337433000
_diffrn_orient_matrix_UB_13 -0.0150498000
_diffrn_orient_matrix_UB_21 -0.0158289000
_diffrn_orient_matrix_UB_22 -0.0402913000
_diffrn_orient_matrix_UB_23 -0.0180720000
_diffrn_orient_matrix_UB_31 -0.0248161000
_diffrn_orient_matrix_UB_32 -0.0084723000
_diffrn_orient_matrix_UB_33 0.0267749000
_diffrn_radiation_monochromator mirror
_diffrn_radiation_probe x-ray
_diffrn_radiation_type 'Mo K\a'
_diffrn_radiation_wavelength 0.71073
_diffrn_reflns_av_R_equivalents 0.0691
_diffrn_reflns_av_unetI/netI 0.0726
_diffrn_reflns_Laue_measured_fraction_full 0.998
_diffrn_reflns_Laue_measured_fraction_max 0.996
_diffrn_reflns_limit_h_max 24
_diffrn_reflns_limit_h_min -24
_diffrn_reflns_limit_k_max 17
_diffrn_reflns_limit_k_min -17
_diffrn_reflns_limit_l_max 26
_diffrn_reflns_limit_l_min -26
_diffrn_reflns_number 40645
_diffrn_reflns_point_group_measured_fraction_full 0.974
_diffrn_reflns_point_group_measured_fraction_max 0.960
_diffrn_reflns_theta_full 25.242
_diffrn_reflns_theta_max 28.281
_diffrn_reflns_theta_min 2.787
_diffrn_source 'Rotating-anode X-ray tube'
_diffrn_source_type 'Rigaku (Mo) X-ray Source'
_exptl_absorpt_coefficient_mu 3.861
_exptl_absorpt_correction_T_max 1.000
_exptl_absorpt_correction_T_min 0.373
_exptl_absorpt_correction_type gaussian
_exptl_absorpt_process_details
;
CrysAlisPro 1.171.41.22a (Rigaku Oxford Diffraction, 2019)
Numerical absorption correction based on gaussian integration over
			a multifaceted crystal model
Empirical absorption correction using spherical harmonics,
 implemented in SCALE3 ABSPACK scaling algorithm.
;
_exptl_crystal_colour 'clear yellowish yellow'
_exptl_crystal_colour_lustre clear
_exptl_crystal_colour_modifier yellowish
_exptl_crystal_colour_primary yellow
_exptl_crystal_density_diffrn 1.663
_exptl_crystal_description block
_exptl_crystal_F_000 2380
_exptl_crystal_size_max 0.413
_exptl_crystal_size_mid 0.364
_exptl_crystal_size_min 0.189
_refine_diff_density_max 1.525
_refine_diff_density_min -1.508
_refine_diff_density_rms 0.177
_refine_ls_abs_structure_details
;
 Refined as an inversion twin.
;
_refine_ls_abs_structure_Flack -0.023(17)
_refine_ls_extinction_method none
_refine_ls_goodness_of_fit_ref 1.052
_refine_ls_hydrogen_treatment constr
_refine_ls_matrix_type full
_refine_ls_number_parameters 496
_refine_ls_number_reflns 11597
_refine_ls_number_restraints 248
_refine_ls_restrained_S_all 1.045
_refine_ls_R_factor_all 0.0771
_refine_ls_R_factor_gt 0.0546
_refine_ls_shift/su_max 0.000
_refine_ls_shift/su_mean 0.000
_refine_ls_structure_factor_coef Fsqd
_refine_ls_weighting_details 'w=1/[\s^2^(Fo^2^)+(0.0830P)^2^] where P=(Fo^2^+2Fc^2^)/3'
_refine_ls_weighting_scheme calc
_refine_ls_wR_factor_gt 0.1275
_refine_ls_wR_factor_ref 0.1366
_reflns_Friedel_coverage 0.873
_reflns_Friedel_fraction_full 0.948
_reflns_Friedel_fraction_max 0.922
_reflns_number_gt 9072
_reflns_number_total 11597
_reflns_threshold_expression 'I > 2\s(I)'
_cod_data_source_file d2dt02759c2.cif
_cod_data_source_block xiao
_cod_database_code 7711327
_shelx_shelxl_version_number 2018/3
_chemical_oxdiff_formula 'C H N Yb I'
_shelx_space_group_comment
;
The symmetry employed for this shelxl refinement is uniquely defined
by the following loop, which should always be used as a source of
symmetry information in preference to the above space-group names.
They are only intended as comments.
;
_reflns_odcompleteness_completeness 99.77
_reflns_odcompleteness_iscentric 1
_reflns_odcompleteness_theta 27.42
_olex2_refinement_description
;
1. Twinned data refinement
 Scales: 1.02326
 -0.02326
2. Restrained distances
 C47-C41
 1.51 with sigma of 0.02
 C41-C42 = C41-C46 = C43-C44
 1.39 with sigma of 0.02
 C42-C43 = C44-C45 = C45-C46
 1.38 with sigma of 0.02
 C30-C35
 1.516 with sigma of 0.01
 C31-C32
 1.35 with sigma of 0.01
 C29-C34
 1.4 with sigma of 0.01
 C2-C6
 1.53 with sigma of 0.01
 C35-C36
 1.53 with sigma of 0.01
 C32-C33
 1.4 with sigma of 0.01
 C38-C39
 1.51 with sigma of 0.01
 C38-C40
 1.55 with sigma of 0.01
 C4-C8
 1.52 with sigma of 0.01
 C4-C7
 1.51 with sigma of 0.01
 C22-C26
 1.53 with sigma of 0.01
 C22-C23
 1.55 with sigma of 0.01
 C22-C25
 1.55 with sigma of 0.01
 C15-C17
 1.54 with sigma of 0.01
 C15-C16
 1.54 with sigma of 0.01
 C11-C12
 1.37 with sigma of 0.01
 C24-C27
 1.53 with sigma of 0.01
 C24-C28
 1.5 with sigma of 0.01
 C23-C24
 1.52 with sigma of 0.01
 C41-C47
 1.49 with sigma of 0.01
 C41-C43
 2.42 with sigma of 0.04
 C42-C44
 2.39 with sigma of 0.04
 C41-C45
 2.41 with sigma of 0.04
 C43-C45 = C44-C46
 2.4 with sigma of 0.04
 C47-C42 = C47-C46
 2.52 with sigma of 0.04
 C41-C42 \\sim C42-C43 \\sim C43-C44 \\sim C44-C45 \\sim C45-C46 \\sim C46-C41
 with sigma of 0.02
 C41-C45 \\sim C41-C43 \\sim C46-C44 \\sim C42-C46 \\sim C43-C45 \\sim C42-C44
 with sigma of 0.04
 C47-C46 \\sim C47-C42
 with sigma of 0.04
3. Restrained planarity
 C47, C41, C42, C43, C44, C45, C46
 with sigma of 0.1
4. Rigid bond restraints
 C22, C25
 with sigma for 1-2 distances of 0.01 and sigma for 1-3 distances of 0.01
5. Uiso/Uaniso restraints and constraints
C47 \\sim C41 \\sim C42 \\sim C43 \\sim C44 \\sim C45 \\sim C46: within 2A with
sigma of 0.04 and sigma for terminal atoms of 0.08 within 2A
Uanis(C47) \\sim Ueq, Uanis(C41) \\sim Ueq, Uanis(C46) \\sim Ueq, Uanis(C45)
\\sim Ueq, Uanis(C44) \\sim Ueq, Uanis(C43) \\sim Ueq, Uanis(C42) \\sim Ueq:
with sigma of 0.01 and sigma for terminal atoms of 0.02
Uanis(C22) \\sim Ueq, Uanis(C24) \\sim Ueq, Uanis(C28) \\sim Ueq, Uanis(C40)
\\sim Ueq, Uanis(C4) \\sim Ueq, Uanis(N1) \\sim Ueq, Uanis(C9) \\sim Ueq,
Uanis(C11) \\sim Ueq: with sigma of 0.01 and sigma for terminal atoms of 0.02
6. Rigid body (RIGU) restrains
 C47, C41, C42, C43, C44, C45, C46
 with sigma for 1-2 distances of 0.004 and sigma for 1-3 distances of 0.004
7.a Ternary CH refined with riding coordinates:
 C35(H35), C38(H38), C15(H15), C18(H18)
7.b Secondary CH2 refined with riding coordinates:
 C3(H3A,H3B), C23(H23A,H23B)
7.c Aromatic/amide H refined with riding coordinates:
 C31(H31), C32(H32), C33(H33), C13(H13), C12(H12), C11(H11), C42(H42),
 C43(H43), C44(H44), C45(H45), C46(H46)
7.d Idealised Me refined as rotating group:
 C5(H5A,H5B,H5C), C6(H6A,H6B,H6C), C36(H36A,H36B,H36C), C39(H39A,H39B,H39C),
 C7(H7A,H7B,H7C), C16(H16A,H16B,H16C), C20(H20A,H20B,H20C), C8(H8A,H8B,H8C),
 C26(H26A,H26B,H26C), C37(H37A,H37B,H37C), C17(H17A,H17B,H17C), C19(H19A,H19B,
 H19C), C28(H28A,H28B,H28C), C25(H25A,H25B,H25C), C40(H40A,H40B,H40C), C27(H27A,
 H27B,H27C), C47(H47A,H47B,H47C)
;
_olex2_submission_special_instructions 'No special instructions were received'
_oxdiff_exptl_absorpt_empirical_details
;
Empirical correction (ABSPACK) includes:
- Absorption correction using spherical harmonics
- Frame scaling
;
_oxdiff_exptl_absorpt_empirical_full_max 17.778
_oxdiff_exptl_absorpt_empirical_full_min 0.326

loop_
_space_group_symop_operation_xyz
'x, y, z'
'-x, -y, z+1/2'
'x+1/2, -y, z'
'-x+1/2, y, z+1/2'

loop_
_atom_site_label
_atom_site_type_symbol
_atom_site_fract_x
_atom_site_fract_y
_atom_site_fract_z
_atom_site_U_iso_or_equiv
_atom_site_adp_type
_atom_site_occupancy
_atom_site_site_symmetry_order
_atom_site_calc_flag
_atom_site_refinement_flags_posn
_atom_site_refinement_flags_adp
_atom_site_refinement_flags_occupancy
_atom_site_disorder_assembly
_atom_site_disorder_group
Yb1 Yb 0.39753(2) 0.28650(4) 0.53779(3) 0.02215(13) Uani 1 1 d . . . . .
I1 I 0.52619(4) 0.31509(7) 0.46195(5) 0.02893(19) Uani 1 1 d . . . . .
I2 I 0.36958(5) 0.45871(7) 0.62463(5) 0.0332(2) Uani 1 1 d . . . . .
I3 I 0.33938(5) 0.09410(8) 0.49632(7) 0.0437(3) Uani 1 1 d . . . . .
N1 N 0.3105(5) 0.4567(7) 0.4239(5) 0.0167(19) Uani 1 1 d . U . . .
N2 N 0.5048(6) 0.1415(8) 0.6544(6) 0.026(2) Uani 1 1 d . . . . .
C5 C 0.2017(6) 0.3408(12) 0.5525(7) 0.032(3) Uani 1 1 d . . . . .
H5A H 0.149847 0.332364 0.556268 0.047 Uiso 1 1 calc R U . . .
H5B H 0.217409 0.392790 0.582591 0.047 Uiso 1 1 calc R U . . .
H5C H 0.225604 0.279083 0.563957 0.047 Uiso 1 1 calc R U . . .
C30 C 0.6173(6) 0.2392(10) 0.6277(6) 0.024(3) Uani 1 1 d D . . . .
C31 C 0.6839(7) 0.2448(11) 0.5927(7) 0.033(3) Uani 1 1 d D . . . .
H31 H 0.713974 0.300012 0.599544 0.039 Uiso 1 1 calc R U . . .
C29 C 0.5732(6) 0.1538(9) 0.6151(6) 0.025(3) Uani 1 1 d D . . . .
C6 C 0.1941(7) 0.2840(10) 0.4353(7) 0.030(3) Uani 1 1 d D . . . .
H6A H 0.218347 0.222965 0.447775 0.045 Uiso 1 1 calc R U . . .
H6B H 0.204676 0.299274 0.389123 0.045 Uiso 1 1 calc R U . . .
H6C H 0.142445 0.276104 0.440906 0.045 Uiso 1 1 calc R U . . .
C35 C 0.5976(7) 0.3244(9) 0.6747(6) 0.029(3) Uani 1 1 d D . . . .
H35 H 0.551122 0.308374 0.696542 0.035 Uiso 1 1 calc R U . . .
C3 C 0.1881(6) 0.4709(10) 0.4589(8) 0.028(3) Uani 1 1 d . . . . .
H3A H 0.184416 0.515573 0.497227 0.033 Uiso 1 1 calc R U . . .
H3B H 0.139789 0.461282 0.440105 0.033 Uiso 1 1 calc R U . . .
C32 C 0.7053(6) 0.1728(9) 0.5494(7) 0.033(3) Uani 1 1 d D . . . .
H32 H 0.750638 0.177533 0.528625 0.040 Uiso 1 1 calc R U . . .
C34 C 0.5923(7) 0.0798(10) 0.5682(7) 0.029(3) Uani 1 1 d D . . . .
C38 C 0.5449(7) -0.0067(10) 0.5428(8) 0.041(3) Uani 1 1 d D . . . .
H38 H 0.498634 -0.005624 0.567467 0.049 Uiso 1 1 calc R U . . .
C33 C 0.6602(6) 0.0910(9) 0.5356(9) 0.036(3) Uani 1 1 d D . . . .
H33 H 0.675064 0.043262 0.504387 0.043 Uiso 1 1 calc R U . . .
C4 C 0.2398(6) 0.5151(9) 0.4056(6) 0.026(3) Uani 1 1 d D U . . .
C9 C 0.3776(6) 0.4799(9) 0.3865(6) 0.019(2) Uani 1 1 d . U . . .
C36 C 0.5886(7) 0.4227(9) 0.6360(7) 0.033(3) Uani 1 1 d D . . . .
H36A H 0.633986 0.440206 0.614980 0.049 Uiso 1 1 calc R U . . .
H36B H 0.574394 0.475014 0.666474 0.049 Uiso 1 1 calc R U . . .
H36C H 0.551706 0.414677 0.602113 0.049 Uiso 1 1 calc R U . . .
C14 C 0.3951(6) 0.4186(10) 0.3301(7) 0.024(3) Uani 1 1 d . . . . .
C39 C 0.5285(9) 0.0027(14) 0.4686(8) 0.054(5) Uani 1 1 d D . . . .
H39A H 0.508483 0.067927 0.459576 0.081 Uiso 1 1 calc R U . . .
H39B H 0.493859 -0.047794 0.455732 0.081 Uiso 1 1 calc R U . . .
H39C H 0.572611 -0.005953 0.443294 0.081 Uiso 1 1 calc R U . . .
C21 C 0.4436(7) 0.1881(10) 0.6411(7) 0.027(3) Uani 1 1 d . . . . .
C22 C 0.3915(6) 0.1651(9) 0.6995(7) 0.033(3) Uani 1 1 d D U . . .
C15 C 0.3493(7) 0.3298(10) 0.3059(6) 0.027(3) Uani 1 1 d D . . . .
H15 H 0.304122 0.329167 0.332267 0.033 Uiso 1 1 calc R U . . .
C2 C 0.2211(6) 0.3698(9) 0.4801(6) 0.024(3) Uani 1 1 d D . . . .
C7 C 0.2491(7) 0.6267(9) 0.4152(8) 0.037(3) Uani 1 1 d D . . . .
H7A H 0.264905 0.639998 0.460352 0.055 Uiso 1 1 calc R U . . .
H7B H 0.203416 0.659788 0.407201 0.055 Uiso 1 1 calc R U . . .
H7C H 0.284922 0.651381 0.384078 0.055 Uiso 1 1 calc R U . . .
C1 C 0.3038(5) 0.3831(9) 0.4665(6) 0.020(2) Uani 1 1 d . . . . .
C16 C 0.3282(10) 0.3413(15) 0.2313(7) 0.047(4) Uani 1 1 d D . . . .
H16A H 0.298838 0.400324 0.225778 0.070 Uiso 1 1 calc R U . . .
H16B H 0.301110 0.283478 0.217140 0.070 Uiso 1 1 calc R U . . .
H16C H 0.371621 0.347305 0.204627 0.070 Uiso 1 1 calc R U . . .
C20 C 0.4837(7) 0.6102(12) 0.5152(7) 0.033(3) Uani 1 1 d . . . . .
H20A H 0.491921 0.540053 0.522920 0.050 Uiso 1 1 calc R U . . .
H20B H 0.475505 0.643402 0.557356 0.050 Uiso 1 1 calc R U . . .
H20C H 0.525658 0.638845 0.493575 0.050 Uiso 1 1 calc R U . . .
C8 C 0.2154(7) 0.4956(12) 0.3339(6) 0.034(3) Uani 1 1 d D . . . .
H8A H 0.256203 0.502961 0.304050 0.052 Uiso 1 1 calc R U . . .
H8B H 0.178091 0.542745 0.321815 0.052 Uiso 1 1 calc R U . . .
H8C H 0.196465 0.428622 0.330453 0.052 Uiso 1 1 calc R U . . .
C26 C 0.3135(7) 0.1424(16) 0.6769(10) 0.054(5) Uani 1 1 d D . . . .
H26A H 0.294466 0.198703 0.652487 0.081 Uiso 1 1 calc R U . . .
H26B H 0.283577 0.130037 0.715703 0.081 Uiso 1 1 calc R U . . .
H26C H 0.313397 0.084180 0.648508 0.081 Uiso 1 1 calc R U . . .
C13 C 0.4583(6) 0.4402(11) 0.2942(7) 0.027(3) Uani 1 1 d . . . . .
H13 H 0.470668 0.400296 0.257560 0.033 Uiso 1 1 calc R U . . .
C10 C 0.4248(6) 0.5590(10) 0.4055(6) 0.022(2) Uani 1 1 d . . . . .
C37 C 0.6562(8) 0.3399(13) 0.7300(8) 0.038(3) Uani 1 1 d . . . . .
H37A H 0.665454 0.277300 0.752207 0.057 Uiso 1 1 calc R U . . .
H37B H 0.638931 0.388105 0.762155 0.057 Uiso 1 1 calc R U . . .
H37C H 0.700398 0.363997 0.709791 0.057 Uiso 1 1 calc R U . . .
C17 C 0.3889(9) 0.2297(11) 0.3186(10) 0.044(4) Uani 1 1 d D . . . .
H17A H 0.432516 0.227085 0.291884 0.065 Uiso 1 1 calc R U . . .
H17B H 0.357502 0.175001 0.306417 0.065 Uiso 1 1 calc R U . . .
H17C H 0.401479 0.224490 0.365330 0.065 Uiso 1 1 calc R U . . .
C18 C 0.4165(6) 0.6237(10) 0.4698(6) 0.024(2) Uani 1 1 d . . . . .
H18 H 0.373110 0.601265 0.494361 0.029 Uiso 1 1 calc R U . . .
C12 C 0.5029(6) 0.5188(10) 0.3114(6) 0.029(3) Uani 1 1 d D . . . .
H12 H 0.544620 0.532244 0.286340 0.034 Uiso 1 1 calc R U . . .
C11 C 0.4856(6) 0.5775(10) 0.3657(6) 0.026(3) Uani 1 1 d D U . . .
H11 H 0.515501 0.631547 0.376244 0.031 Uiso 1 1 calc R U . . .
C19 C 0.4080(7) 0.7360(10) 0.4531(9) 0.033(3) Uani 1 1 d . . . . .
H19A H 0.404169 0.773703 0.494034 0.050 Uiso 1 1 calc R U . . .
H19B H 0.364801 0.745769 0.426597 0.050 Uiso 1 1 calc R U . . .
H19C H 0.449784 0.758395 0.428142 0.050 Uiso 1 1 calc R U . . .
C24 C 0.5074(6) 0.0793(9) 0.7198(7) 0.036(3) Uani 1 1 d D U . . .
C28 C 0.5405(9) -0.0220(10) 0.7082(10) 0.051(4) Uani 1 1 d D U . . .
H28A H 0.513131 -0.056863 0.674278 0.076 Uiso 1 1 calc R U . . .
H28B H 0.539470 -0.059800 0.749264 0.076 Uiso 1 1 calc R U . . .
H28C H 0.590046 -0.014273 0.693503 0.076 Uiso 1 1 calc R U . . .
C23 C 0.4262(6) 0.0728(11) 0.7344(8) 0.040(4) Uani 1 1 d D . . . .
H23A H 0.417251 0.074658 0.782468 0.048 Uiso 1 1 calc R U . . .
H23B H 0.406046 0.011060 0.716406 0.048 Uiso 1 1 calc R U . . .
C25 C 0.3872(11) 0.2534(13) 0.7499(9) 0.052(5) Uani 1 1 d D U . . .
H25A H 0.435540 0.276054 0.760499 0.078 Uiso 1 1 calc R U . . .
H25B H 0.363345 0.231433 0.790308 0.078 Uiso 1 1 calc R U . . .
H25C H 0.359968 0.307460 0.730236 0.078 Uiso 1 1 calc R U . . .
C40 C 0.5822(9) -0.1093(11) 0.5551(11) 0.057(5) Uani 1 1 d D U . . .
H40A H 0.620619 -0.118700 0.522923 0.085 Uiso 1 1 calc R U . . .
H40B H 0.546950 -0.162048 0.550421 0.085 Uiso 1 1 calc R U . . .
H40C H 0.602252 -0.110753 0.599744 0.085 Uiso 1 1 calc R U . . .
C27 C 0.5518(9) 0.1342(14) 0.7735(7) 0.050(4) Uani 1 1 d D . . . .
H27A H 0.600944 0.143055 0.757947 0.076 Uiso 1 1 calc R U . . .
H27B H 0.552051 0.095497 0.814221 0.076 Uiso 1 1 calc R U . . .
H27C H 0.530297 0.198635 0.782094 0.076 Uiso 1 1 calc R U . . .
C47 C 0.8748(16) 0.234(2) 0.6759(13) 0.115(10) Uani 1 1 d D U . . .
H47A H 0.895333 0.185919 0.645512 0.172 Uiso 1 1 calc R U . . .
H47B H 0.912374 0.278847 0.691203 0.172 Uiso 1 1 calc R U . . .
H47C H 0.837720 0.272074 0.653046 0.172 Uiso 1 1 calc R U . . .
C41 C 0.8420(9) 0.1814(13) 0.7345(9) 0.074(5) Uani 1 1 d D U . . .
C42 C 0.7832(9) 0.1190(14) 0.7265(10) 0.070(5) Uani 1 1 d D U . . .
H42 H 0.762778 0.111164 0.683966 0.083 Uiso 1 1 calc R U . . .
C43 C 0.7534(12) 0.0673(16) 0.7806(10) 0.085(5) Uani 1 1 d D U . . .
H43 H 0.714994 0.022882 0.774028 0.102 Uiso 1 1 calc R U . . .
C44 C 0.7813(12) 0.0824(17) 0.8439(10) 0.085(6) Uani 1 1 d D U . . .
H44 H 0.761217 0.049811 0.880834 0.102 Uiso 1 1 calc R U . . .
C45 C 0.8400(12) 0.1470(18) 0.8518(11) 0.088(6) Uani 1 1 d D U . . .
H45 H 0.858992 0.157288 0.894653 0.106 Uiso 1 1 calc R U . . .
C46 C 0.8708(12) 0.1961(16) 0.7986(9) 0.080(5) Uani 1 1 d D U . . .
H46 H 0.910402 0.238598 0.805044 0.096 Uiso 1 1 calc R U . . .

loop_
_atom_site_aniso_label
_atom_site_aniso_U_11
_atom_site_aniso_U_22
_atom_site_aniso_U_33
_atom_site_aniso_U_23
_atom_site_aniso_U_13
_atom_site_aniso_U_12
Yb1 0.01507(19) 0.0228(2) 0.0286(2) 0.0017(3) -0.0022(2) 0.00034(18)
I1 0.0178(3) 0.0343(4) 0.0347(4) 0.0019(4) 0.0010(3) 0.0022(3)
I2 0.0372(4) 0.0283(5) 0.0343(4) -0.0027(4) 0.0001(4) -0.0006(4)
I3 0.0305(4) 0.0304(5) 0.0702(7) -0.0080(5) -0.0044(5) -0.0050(4)
N1 0.008(4) 0.019(5) 0.022(5) -0.001(4) 0.001(3) 0.000(3)
N2 0.020(5) 0.022(6) 0.034(6) 0.001(5) 0.003(4) 0.002(4)
C5 0.017(5) 0.041(8) 0.037(8) 0.007(6) 0.006(5) 0.000(5)
C30 0.021(5) 0.030(7) 0.022(6) -0.004(5) -0.005(4) 0.001(5)
C31 0.020(6) 0.042(8) 0.037(8) 0.004(7) 0.000(5) -0.002(6)
C29 0.016(5) 0.020(6) 0.040(8) 0.014(6) 0.003(5) 0.003(5)
C6 0.018(5) 0.035(8) 0.037(8) 0.008(6) -0.002(5) -0.001(5)
C35 0.021(6) 0.035(8) 0.032(7) -0.005(6) -0.002(5) -0.008(5)
C3 0.014(5) 0.029(7) 0.040(7) 0.007(6) 0.003(5) 0.006(5)
C32 0.022(5) 0.039(8) 0.039(9) 0.000(6) 0.001(5) 0.006(5)
C34 0.022(5) 0.023(7) 0.042(8) -0.004(6) -0.009(5) 0.006(5)
C38 0.033(6) 0.033(7) 0.056(10) -0.012(8) -0.005(7) 0.002(6)
C33 0.028(6) 0.034(7) 0.046(8) -0.014(8) 0.007(7) 0.012(5)
C4 0.017(5) 0.026(6) 0.035(6) 0.009(5) -0.004(4) 0.005(5)
C9 0.015(4) 0.021(6) 0.020(6) 0.005(5) 0.003(4) -0.003(4)
C36 0.031(6) 0.022(7) 0.044(9) -0.013(6) -0.001(6) 0.003(5)
C14 0.018(5) 0.024(7) 0.031(7) 0.005(5) -0.001(5) 0.006(5)
C39 0.038(8) 0.048(10) 0.076(13) -0.024(10) 0.003(8) -0.008(7)
C21 0.022(6) 0.029(7) 0.031(7) -0.001(6) 0.002(5) 0.006(5)
C22 0.030(6) 0.033(7) 0.036(7) 0.018(5) 0.003(5) 0.007(5)
C15 0.028(6) 0.033(7) 0.021(6) -0.005(5) 0.000(5) -0.008(6)
C2 0.010(4) 0.032(7) 0.031(7) 0.003(5) 0.002(4) -0.003(4)
C7 0.018(5) 0.042(9) 0.051(9) 0.010(7) -0.001(6) 0.007(6)
C1 0.013(4) 0.022(6) 0.026(6) 0.001(5) -0.002(4) -0.002(4)
C16 0.051(9) 0.053(11) 0.036(8) -0.004(8) -0.006(7) -0.024(8)
C20 0.024(6) 0.041(8) 0.034(7) -0.003(6) -0.004(5) -0.013(6)
C8 0.018(5) 0.047(9) 0.038(8) 0.014(7) -0.006(5) 0.006(6)
C26 0.025(7) 0.070(13) 0.066(12) 0.009(10) 0.003(7) 0.007(8)
C13 0.021(6) 0.032(7) 0.028(7) -0.003(6) 0.003(5) 0.005(5)
C10 0.013(5) 0.029(7) 0.024(6) 0.006(5) 0.000(4) 0.003(5)
C37 0.035(7) 0.043(9) 0.037(8) -0.009(7) -0.009(6) -0.001(7)
C17 0.046(9) 0.026(8) 0.059(11) -0.009(7) 0.005(8) 0.001(6)
C18 0.018(5) 0.033(7) 0.021(6) -0.004(5) 0.000(4) -0.003(5)
C12 0.013(5) 0.040(8) 0.032(7) 0.007(6) -0.001(5) -0.003(5)
C11 0.016(5) 0.024(6) 0.038(7) 0.004(5) 0.000(5) -0.007(4)
C19 0.030(6) 0.021(7) 0.049(9) -0.008(6) -0.001(6) 0.001(5)
C24 0.036(6) 0.028(7) 0.045(8) 0.015(6) -0.008(6) 0.002(5)
C28 0.042(8) 0.036(9) 0.074(12) 0.026(9) 0.002(8) 0.014(7)
C23 0.032(7) 0.037(8) 0.051(9) 0.010(7) 0.006(7) 0.005(6)
C25 0.062(11) 0.047(10) 0.048(11) 0.004(8) 0.018(8) 0.025(9)
C40 0.050(8) 0.031(8) 0.089(15) -0.005(8) 0.013(9) 0.005(7)
C27 0.046(9) 0.070(12) 0.034(8) 0.019(9) -0.002(7) -0.006(9)
C47 0.123(18) 0.102(18) 0.120(16) 0.037(15) 0.009(14) 0.030(14)
C41 0.067(9) 0.067(10) 0.089(9) -0.001(8) -0.008(7) 0.022(7)
C42 0.063(8) 0.069(9) 0.076(9) -0.004(8) -0.022(7) 0.026(7)
C43 0.076(10) 0.077(10) 0.103(9) -0.004(9) -0.006(8) 0.012(9)
C44 0.083(10) 0.083(11) 0.088(9) -0.004(9) 0.004(8) 0.017(8)
C45 0.086(10) 0.083(11) 0.096(10) -0.008(9) -0.008(8) 0.011(8)
C46 0.076(10) 0.077(11) 0.088(9) -0.014(8) -0.014(8) 0.022(8)

loop_
_atom_type_symbol
_atom_type_description
_atom_type_scat_dispersion_real
_atom_type_scat_dispersion_imag
_atom_type_scat_source
C C 0.0033 0.0016 'International Tables Vol C Tables 4.2.6.8 and 6.1.1.4'
H H 0.0000 0.0000 'International Tables Vol C Tables 4.2.6.8 and 6.1.1.4'
I I -0.4742 1.8119 'International Tables Vol C Tables 4.2.6.8 and 6.1.1.4'
N N 0.0061 0.0033 'International Tables Vol C Tables 4.2.6.8 and 6.1.1.4'
Yb Yb -0.3850 5.5486 'International Tables Vol C Tables 4.2.6.8 and 6.1.1.4'

loop_
_exptl_crystal_face_index_h
_exptl_crystal_face_index_k
_exptl_crystal_face_index_l
_exptl_crystal_face_perp_dist
-6 -1 27 0.1756
-24 -5 -8 0.0846
2 0 -28 0.1757
22 4 -14 0.1560
20 4 16 0.1284
-13 -16 6 0.0860
-2 -17 -11 0.1141
14 15 -7 0.1021
2 17 10 0.0812

loop_
_geom_angle_atom_site_label_1
_geom_angle_atom_site_label_2
_geom_angle_atom_site_label_3
_geom_angle
_geom_angle_site_symmetry_1
_geom_angle_site_symmetry_3
_geom_angle_publ_flag
I1 Yb1 I2 110.87(3) . . ?
I1 Yb1 I3 105.95(3) . . ?
I3 Yb1 I2 143.15(3) . . ?
C21 Yb1 I1 102.7(3) . . ?
C21 Yb1 I2 89.2(3) . . ?
C21 Yb1 I3 84.1(3) . . ?
C1 Yb1 I1 101.3(3) . . ?
C1 Yb1 I2 79.3(3) . . ?
C1 Yb1 I3 92.3(3) . . ?
C1 Yb1 C21 155.8(4) . . ?
C9 N1 C4 118.3(9) . . ?
C1 N1 C4 116.8(9) . . ?
C1 N1 C9 124.5(9) . . ?
C29 N2 C24 118.4(9) . . ?
C21 N2 C29 124.4(11) . . ?
C21 N2 C24 116.8(10) . . ?
H5A C5 H5B 109.5 . . ?
H5A C5 H5C 109.5 . . ?
H5B C5 H5C 109.5 . . ?
C2 C5 H5A 109.5 . . ?
C2 C5 H5B 109.5 . . ?
C2 C5 H5C 109.5 . . ?
C31 C30 C29 116.8(10) . . ?
C31 C30 C35 118.2(11) . . ?
C29 C30 C35 125.1(11) . . ?
C30 C31 H31 119.0 . . ?
C32 C31 C30 122.1(12) . . ?
C32 C31 H31 119.0 . . ?
C30 C29 N2 118.5(10) . . ?
C34 C29 N2 118.9(11) . . ?
C34 C29 C30 122.6(11) . . ?
H6A C6 H6B 109.5 . . ?
H6A C6 H6C 109.5 . . ?
H6B C6 H6C 109.5 . . ?
C2 C6 H6A 109.5 . . ?
C2 C6 H6B 109.5 . . ?
C2 C6 H6C 109.5 . . ?
C30 C35 H35 108.5 . . ?
C30 C35 C36 111.0(11) . . ?
C30 C35 C37 111.8(10) . . ?
C36 C35 H35 108.5 . . ?
C36 C35 C37 108.5(11) . . ?
C37 C35 H35 108.5 . . ?
H3A C3 H3B 108.6 . . ?
C4 C3 H3A 110.4 . . ?
C4 C3 H3B 110.4 . . ?
C2 C3 H3A 110.4 . . ?
C2 C3 H3B 110.4 . . ?
C2 C3 C4 106.4(9) . . ?
C31 C32 H32 119.7 . . ?
C31 C32 C33 120.6(12) . . ?
C33 C32 H32 119.7 . . ?
C29 C34 C38 127.4(12) . . ?
C29 C34 C33 116.9(11) . . ?
C33 C34 C38 115.4(11) . . ?
C34 C38 H38 108.4 . . ?
C34 C38 C40 111.2(12) . . ?
C39 C38 C34 112.0(13) . . ?
C39 C38 H38 108.4 . . ?
C39 C38 C40 108.4(15) . . ?
C40 C38 H38 108.4 . . ?
C32 C33 C34 121.0(12) . . ?
C32 C33 H33 119.5 . . ?
C34 C33 H33 119.5 . . ?
C3 C4 N1 99.3(8) . . ?
C7 C4 N1 111.7(9) . . ?
C7 C4 C3 111.1(11) . . ?
C7 C4 C8 108.7(11) . . ?
C8 C4 N1 112.3(9) . . ?
C8 C4 C3 113.5(11) . . ?
C14 C9 N1 117.8(10) . . ?
C10 C9 N1 122.3(10) . . ?
C10 C9 C14 120.0(10) . . ?
C35 C36 H36A 109.5 . . ?
C35 C36 H36B 109.5 . . ?
C35 C36 H36C 109.5 . . ?
H36A C36 H36B 109.5 . . ?
H36A C36 H36C 109.5 . . ?
H36B C36 H36C 109.5 . . ?
C9 C14 C15 124.6(11) . . ?
C13 C14 C9 118.2(12) . . ?
C13 C14 C15 117.2(12) . . ?
C38 C39 H39A 109.5 . . ?
C38 C39 H39B 109.5 . . ?
C38 C39 H39C 109.5 . . ?
H39A C39 H39B 109.5 . . ?
H39A C39 H39C 109.5 . . ?
H39B C39 H39C 109.5 . . ?
N2 C21 Yb1 133.1(9) . . ?
N2 C21 C22 106.6(11) . . ?
C22 C21 Yb1 120.0(8) . . ?
C21 C22 C23 104.1(10) . . ?
C21 C22 C25 111.7(12) . . ?
C26 C22 C21 113.6(12) . . ?
C26 C22 C23 111.0(12) . . ?
C26 C22 C25 106.9(14) . . ?
C23 C22 C25 109.5(13) . . ?
C14 C15 H15 107.7 . . ?
C14 C15 C16 111.3(11) . . ?
C14 C15 C17 111.1(11) . . ?
C16 C15 H15 107.7 . . ?
C16 C15 C17 111.2(14) . . ?
C17 C15 H15 107.7 . . ?
C5 C2 C6 106.4(11) . . ?
C5 C2 C3 112.9(11) . . ?
C5 C2 C1 114.9(10) . . ?
C6 C2 C3 111.6(10) . . ?
C6 C2 C1 107.4(9) . . ?
C3 C2 C1 103.7(9) . . ?
C4 C7 H7A 109.5 . . ?
C4 C7 H7B 109.5 . . ?
C4 C7 H7C 109.5 . . ?
H7A C7 H7B 109.5 . . ?
H7A C7 H7C 109.5 . . ?
H7B C7 H7C 109.5 . . ?
N1 C1 Yb1 132.2(7) . . ?
N1 C1 C2 107.0(9) . . ?
C2 C1 Yb1 120.0(8) . . ?
C15 C16 H16A 109.5 . . ?
C15 C16 H16B 109.5 . . ?
C15 C16 H16C 109.5 . . ?
H16A C16 H16B 109.5 . . ?
H16A C16 H16C 109.5 . . ?
H16B C16 H16C 109.5 . . ?
H20A C20 H20B 109.5 . . ?
H20A C20 H20C 109.5 . . ?
H20B C20 H20C 109.5 . . ?
C18 C20 H20A 109.5 . . ?
C18 C20 H20B 109.5 . . ?
C18 C20 H20C 109.5 . . ?
C4 C8 H8A 109.5 . . ?
C4 C8 H8B 109.5 . . ?
C4 C8 H8C 109.5 . . ?
H8A C8 H8B 109.5 . . ?
H8A C8 H8C 109.5 . . ?
H8B C8 H8C 109.5 . . ?
C22 C26 H26A 109.5 . . ?
C22 C26 H26B 109.5 . . ?
C22 C26 H26C 109.5 . . ?
H26A C26 H26B 109.5 . . ?
H26A C26 H26C 109.5 . . ?
H26B C26 H26C 109.5 . . ?
C14 C13 H13 119.1 . . ?
C12 C13 C14 121.8(12) . . ?
C12 C13 H13 119.1 . . ?
C9 C10 C18 125.0(10) . . ?
C11 C10 C9 118.1(11) . . ?
C11 C10 C18 116.8(11) . . ?
C35 C37 H37A 109.5 . . ?
C35 C37 H37B 109.5 . . ?
C35 C37 H37C 109.5 . . ?
H37A C37 H37B 109.5 . . ?
H37A C37 H37C 109.5 . . ?
H37B C37 H37C 109.5 . . ?
C15 C17 H17A 109.5 . . ?
C15 C17 H17B 109.5 . . ?
C15 C17 H17C 109.5 . . ?
H17A C17 H17B 109.5 . . ?
H17A C17 H17C 109.5 . . ?
H17B C17 H17C 109.5 . . ?
C20 C18 C10 109.9(10) . . ?
C20 C18 H18 108.8 . . ?
C20 C18 C19 108.7(11) . . ?
C10 C18 H18 108.8 . . ?
C19 C18 C10 111.9(11) . . ?
C19 C18 H18 108.8 . . ?
C13 C12 H12 120.2 . . ?
C11 C12 C13 119.6(11) . . ?
C11 C12 H12 120.2 . . ?
C10 C11 H11 118.9 . . ?
C12 C11 C10 122.3(11) . . ?
C12 C11 H11 118.9 . . ?
C18 C19 H19A 109.5 . . ?
C18 C19 H19B 109.5 . . ?
C18 C19 H19C 109.5 . . ?
H19A C19 H19B 109.5 . . ?
H19A C19 H19C 109.5 . . ?
H19B C19 H19C 109.5 . . ?
C28 C24 N2 111.5(12) . . ?
C28 C24 C23 112.0(12) . . ?
C28 C24 C27 108.9(14) . . ?
C23 C24 N2 99.3(9) . . ?
C23 C24 C27 114.6(13) . . ?
C27 C24 N2 110.4(11) . . ?
C24 C28 H28A 109.5 . . ?
C24 C28 H28B 109.5 . . ?
C24 C28 H28C 109.5 . . ?
H28A C28 H28B 109.5 . . ?
H28A C28 H28C 109.5 . . ?
H28B C28 H28C 109.5 . . ?
C22 C23 H23A 110.6 . . ?
C22 C23 H23B 110.6 . . ?
C24 C23 C22 105.7(10) . . ?
C24 C23 H23A 110.6 . . ?
C24 C23 H23B 110.6 . . ?
H23A C23 H23B 108.7 . . ?
C22 C25 H25A 109.5 . . ?
C22 C25 H25B 109.5 . . ?
C22 C25 H25C 109.5 . . ?
H25A C25 H25B 109.5 . . ?
H25A C25 H25C 109.5 . . ?
H25B C25 H25C 109.5 . . ?
C38 C40 H40A 109.5 . . ?
C38 C40 H40B 109.5 . . ?
C38 C40 H40C 109.5 . . ?
H40A C40 H40B 109.5 . . ?
H40A C40 H40C 109.5 . . ?
H40B C40 H40C 109.5 . . ?
C24 C27 H27A 109.5 . . ?
C24 C27 H27B 109.5 . . ?
C24 C27 H27C 109.5 . . ?
H27A C27 H27B 109.5 . . ?
H27A C27 H27C 109.5 . . ?
H27B C27 H27C 109.5 . . ?
H47A C47 H47B 109.5 . . ?
H47A C47 H47C 109.5 . . ?
H47B C47 H47C 109.5 . . ?
C41 C47 H47A 109.5 . . ?
C41 C47 H47B 109.5 . . ?
C41 C47 H47C 109.5 . . ?
C42 C41 C47 120.8(17) . . ?
C42 C41 C46 119.3(15) . . ?
C46 C41 C47 119.9(17) . . ?
C41 C42 H42 119.4 . . ?
C41 C42 C43 121.3(15) . . ?
C43 C42 H42 119.4 . . ?
C42 C43 H43 120.3 . . ?
C44 C43 C42 119.4(16) . . ?
C44 C43 H43 120.3 . . ?
C43 C44 H44 120.5 . . ?
C43 C44 C45 119.0(16) . . ?
C45 C44 H44 120.5 . . ?
C44 C45 H45 119.0 . . ?
C46 C45 C44 122.0(16) . . ?
C46 C45 H45 119.0 . . ?
C41 C46 H46 120.5 . . ?
C45 C46 C41 119.0(16) . . ?
C45 C46 H46 120.5 . . ?

loop_
_geom_bond_atom_site_label_1
_geom_bond_atom_site_label_2
_geom_bond_distance
_geom_bond_site_symmetry_2
_geom_bond_publ_flag
Yb1 I1 2.8257(9) . ?
Yb1 I2 2.9179(11) . ?
Yb1 I3 2.8975(11) . ?
Yb1 C21 2.579(14) . ?
Yb1 C1 2.574(11) . ?
N1 C4 1.555(14) . ?
N1 C9 1.471(13) . ?
N1 C1 1.302(15) . ?
N2 C29 1.486(15) . ?
N2 C21 1.309(17) . ?
N2 C24 1.544(18) . ?
C5 H5A 0.9600 . ?
C5 H5B 0.9600 . ?
C5 H5C 0.9600 . ?
C5 C2 1.532(18) . ?
C30 C31 1.407(17) . ?
C30 C29 1.419(17) . ?
C30 C35 1.515(12) . ?
C31 H31 0.9300 . ?
C31 C32 1.348(12) . ?
C29 C34 1.402(12) . ?
C6 H6A 0.9600 . ?
C6 H6B 0.9600 . ?
C6 H6C 0.9600 . ?
C6 C2 1.532(12) . ?
C35 H35 0.9800 . ?
C35 C36 1.529(12) . ?
C35 C37 1.551(18) . ?
C3 H3A 0.9700 . ?
C3 H3B 0.9700 . ?
C3 C4 1.538(17) . ?
C3 C2 1.536(17) . ?
C32 H32 0.9300 . ?
C32 C33 1.395(12) . ?
C34 C38 1.530(19) . ?
C34 C33 1.412(18) . ?
C38 H38 0.9800 . ?
C38 C39 1.511(13) . ?
C38 C40 1.550(12) . ?
C33 H33 0.9300 . ?
C4 C7 1.510(12) . ?
C4 C8 1.517(12) . ?
C9 C14 1.424(18) . ?
C9 C10 1.415(17) . ?
C36 H36A 0.9600 . ?
C36 H36B 0.9600 . ?
C36 H36C 0.9600 . ?
C14 C15 1.529(18) . ?
C14 C13 1.391(17) . ?
C39 H39A 0.9600 . ?
C39 H39B 0.9600 . ?
C39 H39C 0.9600 . ?
C21 C22 1.534(18) . ?
C22 C26 1.530(12) . ?
C22 C23 1.549(12) . ?
C22 C25 1.549(12) . ?
C15 H15 0.9800 . ?
C15 C16 1.540(12) . ?
C15 C17 1.541(12) . ?
C2 C1 1.550(14) . ?
C7 H7A 0.9600 . ?
C7 H7B 0.9600 . ?
C7 H7C 0.9600 . ?
C16 H16A 0.9600 . ?
C16 H16B 0.9600 . ?
C16 H16C 0.9600 . ?
C20 H20A 0.9600 . ?
C20 H20B 0.9600 . ?
C20 H20C 0.9600 . ?
C20 C18 1.539(18) . ?
C8 H8A 0.9600 . ?
C8 H8B 0.9600 . ?
C8 H8C 0.9600 . ?
C26 H26A 0.9600 . ?
C26 H26B 0.9600 . ?
C26 H26C 0.9600 . ?
C13 H13 0.9300 . ?
C13 C12 1.373(19) . ?
C10 C18 1.550(18) . ?
C10 C11 1.388(16) . ?
C37 H37A 0.9600 . ?
C37 H37B 0.9600 . ?
C37 H37C 0.9600 . ?
C17 H17A 0.9600 . ?
C17 H17B 0.9600 . ?
C17 H17C 0.9600 . ?
C18 H18 0.9800 . ?
C18 C19 1.541(19) . ?
C12 H12 0.9300 . ?
C12 C11 1.370(12) . ?
C11 H11 0.9300 . ?
C19 H19A 0.9600 . ?
C19 H19B 0.9600 . ?
C19 H19C 0.9600 . ?
C24 C28 1.499(12) . ?
C24 C23 1.519(12) . ?
C24 C27 1.529(12) . ?
C28 H28A 0.9600 . ?
C28 H28B 0.9600 . ?
C28 H28C 0.9600 . ?
C23 H23A 0.9700 . ?
C23 H23B 0.9700 . ?
C25 H25A 0.9600 . ?
C25 H25B 0.9600 . ?
C25 H25C 0.9600 . ?
C40 H40A 0.9600 . ?
C40 H40B 0.9600 . ?
C40 H40C 0.9600 . ?
C27 H27A 0.9600 . ?
C27 H27B 0.9600 . ?
C27 H27C 0.9600 . ?
C47 H47A 0.9600 . ?
C47 H47B 0.9600 . ?
C47 H47C 0.9600 . ?
C47 C41 1.489(12) . ?
C41 C42 1.373(15) . ?
C41 C46 1.392(15) . ?
C42 H42 0.9300 . ?
C42 C43 1.389(15) . ?
C43 H43 0.9300 . ?
C43 C44 1.373(15) . ?
C44 H44 0.9300 . ?
C44 C45 1.388(15) . ?
C45 H45 0.9300 . ?
C45 C46 1.366(15) . ?
C46 H46 0.9300 . ?

loop_
_geom_torsion_atom_site_label_1
_geom_torsion_atom_site_label_2
_geom_torsion_atom_site_label_3
_geom_torsion_atom_site_label_4
_geom_torsion
_geom_torsion_site_symmetry_1
_geom_torsion_site_symmetry_2
_geom_torsion_site_symmetry_3
_geom_torsion_site_symmetry_4
_geom_torsion_publ_flag
Yb1 C21 C22 C26 36.3(15) . . . . ?
Yb1 C21 C22 C23 157.1(9) . . . . ?
Yb1 C21 C22 C25 -84.8(12) . . . . ?
N1 C9 C14 C15 -0.3(17) . . . . ?
N1 C9 C14 C13 179.7(11) . . . . ?
N1 C9 C10 C18 5.7(18) . . . . ?
N1 C9 C10 C11 -177.8(11) . . . . ?
N2 C29 C34 C38 11(2) . . . . ?
N2 C29 C34 C33 -175.7(12) . . . . ?
N2 C21 C22 C26 -138.0(13) . . . . ?
N2 C21 C22 C23 -17.1(15) . . . . ?
N2 C21 C22 C25 100.9(14) . . . . ?
N2 C24 C23 C22 -25.1(14) . . . . ?
C5 C2 C1 Yb1 27.3(14) . . . . ?
C5 C2 C1 N1 -143.8(11) . . . . ?
C30 C31 C32 C33 3(2) . . . . ?
C30 C29 C34 C38 -170.2(13) . . . . ?
C30 C29 C34 C33 3(2) . . . . ?
C31 C30 C29 N2 176.1(12) . . . . ?
C31 C30 C29 C34 -2.6(19) . . . . ?
C31 C30 C35 C36 63.2(15) . . . . ?
C31 C30 C35 C37 -58.1(17) . . . . ?
C31 C32 C33 C34 -2(2) . . . . ?
C29 N2 C21 Yb1 15(2) . . . . ?
C29 N2 C21 C22 -172.1(11) . . . . ?
C29 N2 C24 C28 -52.6(15) . . . . ?
C29 N2 C24 C23 -170.7(11) . . . . ?
C29 N2 C24 C27 68.6(14) . . . . ?
C29 C30 C31 C32 0(2) . . . . ?
C29 C30 C35 C36 -115.7(14) . . . . ?
C29 C30 C35 C37 122.9(14) . . . . ?
C29 C34 C38 C39 115.2(17) . . . . ?
C29 C34 C38 C40 -123.3(16) . . . . ?
C29 C34 C33 C32 0(2) . . . . ?
C6 C2 C1 Yb1 -90.9(11) . . . . ?
C6 C2 C1 N1 98.0(12) . . . . ?
C35 C30 C31 C32 -179.4(13) . . . . ?
C35 C30 C29 N2 -5.0(19) . . . . ?
C35 C30 C29 C34 176.3(12) . . . . ?
C3 C2 C1 Yb1 150.9(9) . . . . ?
C3 C2 C1 N1 -20.2(13) . . . . ?
C38 C34 C33 C32 173.6(14) . . . . ?
C33 C34 C38 C39 -58.1(16) . . . . ?
C33 C34 C38 C40 63.4(19) . . . . ?
C4 N1 C9 C14 -95.2(12) . . . . ?
C4 N1 C9 C10 85.9(13) . . . . ?
C4 N1 C1 Yb1 -163.3(8) . . . . ?
C4 N1 C1 C2 6.2(13) . . . . ?
C4 C3 C2 C5 151.5(10) . . . . ?
C4 C3 C2 C6 -88.8(11) . . . . ?
C4 C3 C2 C1 26.5(13) . . . . ?
C9 N1 C4 C3 -176.9(10) . . . . ?
C9 N1 C4 C7 -59.6(14) . . . . ?
C9 N1 C4 C8 62.8(13) . . . . ?
C9 N1 C1 Yb1 24.3(17) . . . . ?
C9 N1 C1 C2 -166.1(10) . . . . ?
C9 C14 C15 C16 124.8(14) . . . . ?
C9 C14 C15 C17 -110.7(15) . . . . ?
C9 C14 C13 C12 -0.7(19) . . . . ?
C9 C10 C18 C20 118.3(13) . . . . ?
C9 C10 C18 C19 -120.9(13) . . . . ?
C9 C10 C11 C12 -3.5(19) . . . . ?
C14 C9 C10 C18 -173.2(11) . . . . ?
C14 C9 C10 C11 3.4(18) . . . . ?
C14 C13 C12 C11 1(2) . . . . ?
C21 N2 C29 C30 79.9(17) . . . . ?
C21 N2 C29 C34 -101.3(15) . . . . ?
C21 N2 C24 C28 134.1(13) . . . . ?
C21 N2 C24 C23 16.0(15) . . . . ?
C21 N2 C24 C27 -104.7(14) . . . . ?
C21 C22 C23 C24 27.1(15) . . . . ?
C15 C14 C13 C12 179.4(11) . . . . ?
C2 C3 C4 N1 -22.1(12) . . . . ?
C2 C3 C4 C7 -139.8(11) . . . . ?
C2 C3 C4 C8 97.3(12) . . . . ?
C1 N1 C4 C3 10.2(13) . . . . ?
C1 N1 C4 C7 127.5(12) . . . . ?
C1 N1 C4 C8 -110.1(13) . . . . ?
C1 N1 C9 C14 77.0(15) . . . . ?
C1 N1 C9 C10 -101.8(14) . . . . ?
C26 C22 C23 C24 149.6(14) . . . . ?
C13 C14 C15 C16 -55.2(16) . . . . ?
C13 C14 C15 C17 69.3(15) . . . . ?
C13 C12 C11 C10 2(2) . . . . ?
C10 C9 C14 C15 178.6(11) . . . . ?
C10 C9 C14 C13 -1.4(18) . . . . ?
C18 C10 C11 C12 173.3(12) . . . . ?
C11 C10 C18 C20 -58.3(15) . . . . ?
C11 C10 C18 C19 62.5(14) . . . . ?
C24 N2 C29 C30 -92.8(13) . . . . ?
C24 N2 C29 C34 86.0(15) . . . . ?
C24 N2 C21 Yb1 -172.4(9) . . . . ?
C24 N2 C21 C22 0.8(15) . . . . ?
C28 C24 C23 C22 -142.8(14) . . . . ?
C25 C22 C23 C24 -92.5(15) . . . . ?
C27 C24 C23 C22 92.5(15) . . . . ?
C47 C41 C42 C43 178.3(18) . . . . ?
C47 C41 C46 C45 179.9(19) . . . . ?
C41 C42 C43 C44 3(3) . . . . ?
C42 C41 C46 C45 1(3) . . . . ?
C42 C43 C44 C45 -2(4) . . . . ?
C43 C44 C45 C46 0(4) . . . . ?
C44 C45 C46 C41 1(4) . . . . ?
C46 C41 C42 C43 -2(3) . . . . ?

loop_
_twin_individual_id
_twin_individual_mass_fraction_refined
1 1.02326
2 -0.02326

loop_
_exptl_oxdiff_crystal_face_indexfrac_h
_exptl_oxdiff_crystal_face_indexfrac_k
_exptl_oxdiff_crystal_face_indexfrac_l
_exptl_oxdiff_crystal_face_x
_exptl_oxdiff_crystal_face_y
_exptl_oxdiff_crystal_face_z
-5.7926 -0.7857 27.3165 -0.2920 -0.3703 0.8818
-23.7877 -4.6962 -8.4399 0.5664 0.7183 0.4041
1.5802 -0.0361 -28.0082 0.3806 0.4826 -0.7888
21.7146 4.0231 -13.9452 -0.2001 -0.2538 -0.9463
20.2222 4.1044 16.3785 -0.6162 -0.7815 -0.0981
-12.9076 -15.8086 5.6839 -0.2946 0.7385 0.6064
-1.7451 -17.2041 -11.1967 -0.3682 0.9231 -0.1107
13.5296 15.2914 -6.9735 0.2809 -0.7042 -0.6520
2.4864 17.4023 10.3065 0.3696 -0.9268 0.0668
